data_7718556
loop_
_publ_author_name
'Ramasubramanian, Ramamoorthy'
'Anandababu, Karunanithi'
'Kumar, Mukesh'
'Mayilmurugan, Ramasamy'

_publ_section_title
;
 A bioinspired model for copper monooxygenase: direct aromatic
 hydroxylation using O<sub>2</sub>.
;
_journal_issue 22
_journal_name_full 'Dalton transactions (Cambridge, England : 2003)'
_journal_page_first 8788
_journal_page_last 8799
_journal_paper_doi 10.1039/d4dt02079k
_journal_volume 54
_journal_year 2025
_chemical_absolute_configuration unk
_chemical_formula_moiety 'C38 H34 Cu2 F6 N6 O8 S2'
_chemical_formula_sum 'C38 H34 Cu2 F6 N6 O8 S2'
_chemical_formula_weight 1007.91
_space_group_crystal_system orthorhombic
_space_group_IT_number 20
_space_group_name_Hall 'C 2c 2'
_space_group_name_H-M_alt 'C 2 2 21'
_atom_sites_solution_hydrogens mixed
_atom_sites_solution_primary dual
_audit_creation_date 2024-07-02
_audit_creation_method
;
Olex2 1.2
(compiled 2018.05.29 svn.r3508 for OlexSys, GUI svn.r5506)
;
_audit_update_record
;
2024-07-19 deposited with the CCDC.	2025-04-21 downloaded from the CCDC.
;
_cell_angle_alpha 90
_cell_angle_beta 90
_cell_angle_gamma 90
_cell_formula_units_Z 4
_cell_length_a 16.3112(4)
_cell_length_b 17.5527(5)
_cell_length_c 14.4401(3)
_cell_measurement_reflns_used 3903
_cell_measurement_temperature 293
_cell_measurement_theta_max 72.6120
_cell_measurement_theta_min 3.0600
_cell_volume 4134.28(18)
_computing_cell_refinement 'CrysAlisPro 1.171.38.41 (Rigaku OD, 2015)'
_computing_data_collection 'CrysAlisPro 1.171.38.41 (Rigaku OD, 2015)'
_computing_data_reduction 'CrysAlisPro 1.171.38.41 (Rigaku OD, 2015)'
_computing_molecular_graphics 'Olex2 (Dolomanov et al., 2009)'
_computing_publication_material 'Olex2 (Dolomanov et al., 2009)'
_computing_structure_refinement 'ShelXL (Sheldrick, 2015)'
_computing_structure_solution 'ShelXT (Sheldrick, 2015)'
_diffrn_ambient_temperature 293
_diffrn_detector_area_resol_mean 4.1600
_diffrn_detector_type Titan
_diffrn_measured_fraction_theta_full 0.997
_diffrn_measured_fraction_theta_max 0.977
_diffrn_measurement_details
;
List of Runs (angles in degrees, time in seconds):

  # Type    Start    End  Width  t~exp~   \w     \q     \k     \f   Frames
#--------------------------------------------------------------------------
  1  \w     80.00 107.00   1.00    1.50    --   43.29 126.00-180.00   27
  2  \w     81.00 158.00   1.00    6.00    --  102.90  77.00-180.00   77
  3  \w     55.00  97.00   1.00    1.50    --   43.29-126.00 -30.00   42
  4  \w     29.00 105.00   1.00    6.00    --  102.90 -95.00 120.00   76
  5  \w    126.00 152.00   1.00    6.00    --  102.90   0.00 120.00   26
  6  \w     85.00 112.00   1.00    6.00    --  102.90  45.00 150.00   27
  7  \w     77.00 123.00   1.00    6.00    --  102.90   0.00 120.00   46
  8  \w      7.00  38.00   1.00    1.50    --   43.29-126.00 -30.00   31
  9  \w   -111.00 -79.00   1.00    1.50    --  -43.29 -99.00-180.00   32
 10  \w   -113.00 -84.00   1.00    1.50    --  -43.29-126.00  30.00   29
;
_diffrn_measurement_device 'four-circle diffractometer'
_diffrn_measurement_device_type 'SuperNova, Single source at offset, Titan'
_diffrn_measurement_method '\w scans'
_diffrn_radiation_type CuK\a
_diffrn_radiation_wavelength 1.54184
_diffrn_reflns_av_R_equivalents 0.0340
_diffrn_reflns_av_unetI/netI 0.0407
_diffrn_reflns_Laue_measured_fraction_full 0.997
_diffrn_reflns_Laue_measured_fraction_max 0.977
_diffrn_reflns_limit_h_max 18
_diffrn_reflns_limit_h_min -19
_diffrn_reflns_limit_k_max 21
_diffrn_reflns_limit_k_min -20
_diffrn_reflns_limit_l_max 17
_diffrn_reflns_limit_l_min -17
_diffrn_reflns_number 5526
_diffrn_reflns_point_group_measured_fraction_full 0.864
_diffrn_reflns_point_group_measured_fraction_max 0.831
_diffrn_reflns_theta_full 67.684
_diffrn_reflns_theta_max 73.046
_diffrn_reflns_theta_min 3.699
_exptl_absorpt_coefficient_mu 2.978
_exptl_absorpt_correction_T_max 0.775
_exptl_absorpt_correction_T_min 0.441
_exptl_absorpt_correction_type gaussian
_exptl_absorpt_process_details
;
CrysAlisPro 1.171.38.41 (Rigaku Oxford Diffraction, 2015)
Numerical absorption correction based on gaussian integration over
			a multifaceted crystal model
Empirical absorption correction using spherical harmonics,
 implemented in SCALE3 ABSPACK scaling algorithm.
;
_exptl_crystal_density_diffrn 1.619
_exptl_crystal_description block
_exptl_crystal_F_000 2048
_exptl_crystal_size_max 0.372
_exptl_crystal_size_mid 0.175
_exptl_crystal_size_min 0.107
_refine_diff_density_max 1.641
_refine_diff_density_min -0.419
_refine_diff_density_rms 0.118
_refine_ls_abs_structure_details
;
 Refined as an inversion twin.
;
_refine_ls_abs_structure_Flack 0.40(8)
_refine_ls_extinction_method none
_refine_ls_goodness_of_fit_ref 1.140
_refine_ls_hydrogen_treatment mixed
_refine_ls_matrix_type full
_refine_ls_number_parameters 279
_refine_ls_number_reflns 3436
_refine_ls_number_restraints 10
_refine_ls_restrained_S_all 1.139
_refine_ls_R_factor_all 0.0798
_refine_ls_R_factor_gt 0.0714
_refine_ls_shift/su_max 0.000
_refine_ls_shift/su_mean 0.000
_refine_ls_structure_factor_coef Fsqd
_refine_ls_weighting_details 'w=1/[\s^2^(Fo^2^)+(0.1754P)^2^+2.0905P] where P=(Fo^2^+2Fc^2^)/3'
_refine_ls_weighting_scheme calc
_refine_ls_wR_factor_gt 0.1966
_refine_ls_wR_factor_ref 0.2408
_reflns_Friedel_coverage 0.533
_reflns_Friedel_fraction_full 0.697
_reflns_Friedel_fraction_max 0.649
_reflns_number_gt 3066
_reflns_number_total 3436
_reflns_threshold_expression 'I > 2\s(I)'
_cod_data_source_file d4dt02079k2.cif
_cod_data_source_block rs50b_1
_cod_depositor_comments 'Adding full bibliography for 7718555--7718556.cif.'
_cod_database_code 7718556
_shelx_shelxl_version_number 2018/3
_shelx_space_group_comment
;
The symmetry employed for this shelxl refinement is uniquely defined
by the following loop, which should always be used as a source of
symmetry information in preference to the above space-group names.
They are only intended as comments.
;
_olex2_refinement_description
;
1. Twinned data refinement
 Scales: 0.60(8)
 0.40(8)
2. Fixed Uiso
 At 1.2 times of:
  All C(H) groups
 At 1.5 times of:
  All C(H,H,H) groups, All O(H) groups
3. Restrained distances
 O2-H2
 0.85 with sigma of 0.01
 S1-H2
 1.885818 with sigma of 0.02
 Cu1-H2
 2.761568 with sigma of 0.02
 N2-C9 \\sim N2-C13
 with sigma of 0.01
 C9-C10 \\sim C11-C10 \\sim C12-C11 \\sim C13-C12
 with sigma of 0.01
4. Uiso/Uaniso restraints and constraints
C9 \\sim N2 \\sim C13 \\sim C12 \\sim C11 \\sim C10: within 0.5A with sigma of
0.01 and sigma for terminal atoms of 0.02
Uanis(C13) = Uanis(C12)
5.a Ternary CH refined with riding coordinates:
 C6(H6)
5.b Aromatic/amide H refined with riding coordinates:
 C1(H1), C2(H2A), C3(H3), C4(H4), C10(H10), C11(H11), C12(H12), C13(H13),
 C15(H15), C16(H16), C17(H17), C18(H18)
5.c Idealised Me refined as rotating group:
 C7(H7A,H7B,H7C)
;
_olex2_submission_special_instructions 'No special instructions were received'
_oxdiff_exptl_absorpt_empirical_details
;
Empirical correction (ABSPACK) includes:
- Absorption correction using spherical harmonics
- Frame scaling
;

loop_
_space_group_symop_operation_xyz
'x, y, z'
'-x, -y, z+1/2'
'-x, y, -z+1/2'
'x, -y, -z'
'x+1/2, y+1/2, z'
'-x+1/2, -y+1/2, z+1/2'
'-x+1/2, y+1/2, -z+1/2'
'x+1/2, -y+1/2, -z'

loop_
_atom_site_label
_atom_site_type_symbol
_atom_site_fract_x
_atom_site_fract_y
_atom_site_fract_z
_atom_site_U_iso_or_equiv
_atom_site_adp_type
_atom_site_occupancy
_atom_site_site_symmetry_order
_atom_site_calc_flag
_atom_site_refinement_flags_posn
_atom_site_refinement_flags_adp
_atom_site_refinement_flags_occupancy
_atom_site_disorder_assembly
_atom_site_disorder_group
Cu1 Cu 0.40948(7) 0.79225(7) 0.76123(8) 0.0469(4) Uani 1 1 d D . . . .
S1 S 0.32228(16) 0.59993(16) 0.7586(2) 0.0664(7) Uani 1 1 d D . . . .
F1 F 0.4390(9) 0.5120(10) 0.8189(12) 0.159(6) Uani 1 1 d . . . . .
F2 F 0.3456(12) 0.5333(7) 0.9154(7) 0.146(5) Uani 1 1 d . . . . .
F3 F 0.3298(13) 0.4576(6) 0.8030(11) 0.172(7) Uani 1 1 d . . . . .
O2 O 0.3665(7) 0.6648(6) 0.7923(8) 0.095(3) Uani 1 1 d D . . . .
H2 H 0.374(11) 0.658(4) 0.850(3) 0.143 Uiso 1 1 d DR . . . .
O4 O 0.3408(7) 0.5757(9) 0.6669(7) 0.107(4) Uani 1 1 d . . . . .
O3 O 0.2395(5) 0.6023(8) 0.7793(9) 0.107(4) Uani 1 1 d . . . . .
N1 N 0.3212(5) 0.8079(4) 0.6690(5) 0.0524(17) Uani 1 1 d . . . . .
O1 O 0.4926(4) 0.7819(3) 0.6667(4) 0.0482(12) Uani 1 1 d . . . . .
N3 N 0.6314(5) 0.8395(5) 0.6209(6) 0.0549(18) Uani 1 1 d . . . . .
C19 C 0.3586(11) 0.5205(8) 0.8269(9) 0.083(4) Uani 1 1 d . . . . .
C1 C 0.2455(5) 0.7802(6) 0.6830(7) 0.055(2) Uani 1 1 d . . . . .
H1 H 0.233989 0.757959 0.739984 0.066 Uiso 1 1 calc R . . . .
C2 C 0.1853(5) 0.7827(7) 0.6190(8) 0.064(3) Uani 1 1 d . . . . .
H2A H 0.133655 0.763100 0.632487 0.077 Uiso 1 1 calc R . . . .
C3 C 0.2008(7) 0.8142(7) 0.5340(8) 0.067(3) Uani 1 1 d . . . . .
H3 H 0.160118 0.816272 0.488867 0.081 Uiso 1 1 calc R . . . .
C4 C 0.2778(6) 0.8428(7) 0.5169(7) 0.062(2) Uani 1 1 d . . . . .
H4 H 0.289347 0.864826 0.459824 0.075 Uiso 1 1 calc R . . . .
C5 C 0.3385(6) 0.8391(6) 0.5844(7) 0.052(2) Uani 1 1 d . . . . .
C6 C 0.4219(5) 0.8735(6) 0.5686(7) 0.055(2) Uani 1 1 d . . . . .
H6 H 0.422994 0.891768 0.504443 0.066 Uiso 1 1 calc R . . . .
C7 C 0.4369(7) 0.9433(6) 0.6309(11) 0.071(3) Uani 1 1 d . . . . .
H7A H 0.434927 0.927982 0.694679 0.107 Uiso 1 1 calc GR . . . .
H7B H 0.395229 0.980785 0.619475 0.107 Uiso 1 1 calc GR . . . .
H7C H 0.489729 0.964594 0.617390 0.107 Uiso 1 1 calc GR . . . .
C8 C 0.4900(6) 0.8113(5) 0.5771(6) 0.0504(19) Uani 1 1 d . . . . .
C9 C 0.4720(6) 0.7459(6) 0.5086(6) 0.059(2) Uani 1 1 d D U . . .
C10 C 0.4758(7) 0.6713(5) 0.5362(9) 0.075(3) Uani 1 1 d D U . . .
H10 H 0.489353 0.658309 0.596759 0.089 Uiso 1 1 calc R . . . .
C11 C 0.4587(11) 0.6161(10) 0.4710(10) 0.123(8) Uani 1 1 d D U . . .
H11 H 0.459010 0.565124 0.488642 0.148 Uiso 1 1 calc R . . . .
C12 C 0.4413(10) 0.6344(13) 0.3808(10) 0.129(7) Uani 1 1 d D U . . .
H12 H 0.431732 0.597240 0.336189 0.154 Uiso 1 1 calc R . . . .
C13 C 0.4388(10) 0.7104(13) 0.3600(11) 0.129(7) Uani 1 1 d D U . . .
H13 H 0.425179 0.724599 0.299894 0.154 Uiso 1 1 calc R . . . .
N2 N 0.4551(6) 0.7656(8) 0.4215(5) 0.084(3) Uani 1 1 d D U . . .
C14 C 0.5735(5) 0.8459(5) 0.5544(6) 0.0465(18) Uani 1 1 d . . . . .
C15 C 0.5911(7) 0.8806(6) 0.4699(7) 0.060(2) Uani 1 1 d . . . . .
H15 H 0.550782 0.885799 0.424749 0.072 Uiso 1 1 calc R . . . .
C16 C 0.6706(7) 0.9073(8) 0.4544(8) 0.072(3) Uani 1 1 d . . . . .
H16 H 0.683822 0.930582 0.398519 0.086 Uiso 1 1 calc R . . . .
C17 C 0.7285(6) 0.8991(9) 0.5210(9) 0.075(3) Uani 1 1 d . . . . .
H17 H 0.781906 0.915407 0.509941 0.090 Uiso 1 1 calc R . . . .
C18 C 0.7085(6) 0.8668(8) 0.6049(8) 0.067(3) Uani 1 1 d . . . . .
H18 H 0.747984 0.863459 0.651226 0.081 Uiso 1 1 calc R . . . .

loop_
_atom_site_aniso_label
_atom_site_aniso_U_11
_atom_site_aniso_U_22
_atom_site_aniso_U_33
_atom_site_aniso_U_23
_atom_site_aniso_U_13
_atom_site_aniso_U_12
Cu1 0.0412(6) 0.0653(7) 0.0343(6) -0.0006(5) -0.0005(4) 0.0006(5)
S1 0.0683(13) 0.0828(14) 0.0482(13) 0.0095(12) -0.0084(11) -0.0096(11)
F1 0.145(9) 0.185(13) 0.147(11) 0.035(10) -0.004(9) 0.078(10)
F2 0.259(16) 0.128(7) 0.051(5) 0.023(5) 0.021(7) 0.044(9)
F3 0.31(2) 0.076(6) 0.129(10) 0.001(6) -0.004(13) -0.017(9)
O2 0.110(7) 0.085(5) 0.091(7) 0.023(5) -0.038(6) -0.024(5)
O4 0.099(7) 0.174(11) 0.047(5) 0.000(6) -0.005(5) -0.021(7)
O3 0.055(4) 0.153(9) 0.113(9) 0.011(8) 0.010(5) -0.007(5)
N1 0.059(4) 0.060(4) 0.038(4) 0.002(3) 0.001(3) -0.001(3)
O1 0.053(3) 0.062(3) 0.030(3) 0.007(2) -0.004(2) 0.005(3)
N3 0.049(4) 0.074(5) 0.042(4) 0.004(4) 0.003(3) -0.008(4)
C19 0.115(10) 0.075(7) 0.058(7) 0.007(6) 0.015(7) 0.011(7)
C1 0.045(4) 0.069(5) 0.050(5) 0.004(4) 0.003(3) 0.004(4)
C2 0.035(4) 0.089(7) 0.068(6) -0.003(6) -0.007(4) 0.003(4)
C3 0.050(5) 0.102(8) 0.050(5) -0.006(5) -0.012(4) 0.006(5)
C4 0.056(5) 0.084(6) 0.046(5) 0.008(5) -0.009(4) 0.018(5)
C5 0.046(4) 0.068(5) 0.041(5) 0.004(4) 0.000(3) 0.008(4)
C6 0.044(4) 0.071(5) 0.050(5) 0.019(4) -0.005(3) 0.014(4)
C7 0.055(5) 0.059(5) 0.100(9) 0.006(6) 0.000(5) 0.002(4)
C8 0.045(4) 0.070(4) 0.037(4) 0.004(3) 0.000(3) -0.001(4)
C9 0.048(4) 0.088(6) 0.039(5) -0.012(4) 0.001(4) 0.002(4)
C10 0.076(7) 0.085(7) 0.063(7) -0.025(6) 0.003(6) -0.010(6)
C11 0.100(10) 0.093(10) 0.18(2) -0.046(13) 0.027(13) -0.015(9)
C12 0.079(5) 0.238(19) 0.070(7) -0.075(13) -0.008(5) -0.012(12)
C13 0.079(5) 0.238(19) 0.070(7) -0.075(13) -0.008(5) -0.012(12)
N2 0.068(5) 0.152(10) 0.032(4) -0.001(5) -0.005(4) -0.002(6)
C14 0.036(4) 0.062(4) 0.042(4) 0.004(4) 0.002(3) 0.002(3)
C15 0.054(4) 0.077(6) 0.050(5) 0.010(4) 0.004(4) 0.003(5)
C16 0.065(6) 0.099(8) 0.051(6) 0.019(6) 0.014(5) -0.014(6)
C17 0.049(5) 0.107(9) 0.068(7) 0.022(6) 0.004(5) -0.025(6)
C18 0.043(4) 0.097(8) 0.062(6) 0.014(6) 0.002(4) 0.001(5)

loop_
_atom_type_symbol
_atom_type_description
_atom_type_scat_dispersion_real
_atom_type_scat_dispersion_imag
_atom_type_scat_source
C C 0.0181 0.0091 'International Tables Vol C Tables 4.2.6.8 and 6.1.1.4'
H H 0.0000 0.0000 'International Tables Vol C Tables 4.2.6.8 and 6.1.1.4'
Cu Cu -1.9646 0.5888 'International Tables Vol C Tables 4.2.6.8 and 6.1.1.4'
F F 0.0727 0.0534 'International Tables Vol C Tables 4.2.6.8 and 6.1.1.4'
N N 0.0311 0.0180 'International Tables Vol C Tables 4.2.6.8 and 6.1.1.4'
O O 0.0492 0.0322 'International Tables Vol C Tables 4.2.6.8 and 6.1.1.4'
S S 0.3331 0.5567 'International Tables Vol C Tables 4.2.6.8 and 6.1.1.4'

loop_
_exptl_crystal_face_index_h
_exptl_crystal_face_index_k
_exptl_crystal_face_index_l
_exptl_crystal_face_perp_dist
2 -5 8 0.1564
8 -7 0 0.1085
2 1 -9 0.1613
-8 7 0 0.0623
-2 5 8 0.1957
-7 -8 -1 0.0313
8 8 0 0.0656
7 9 0 0.0550

loop_
_geom_angle_atom_site_label_1
_geom_angle_atom_site_label_2
_geom_angle_atom_site_label_3
_geom_angle
_geom_angle_site_symmetry_1
_geom_angle_site_symmetry_3
_geom_angle_publ_flag
O2 Cu1 Cu1 108.2(3) . 3_656 ?
N1 Cu1 Cu1 130.5(2) . 3_656 ?
N1 Cu1 O2 92.5(3) . . ?
N1 Cu1 N3 105.8(3) . 3_656 ?
O1 Cu1 Cu1 39.25(17) . 3_656 ?
O1 Cu1 Cu1 39.67(18) 3_656 3_656 ?
O1 Cu1 O2 93.1(3) 3_656 . ?
O1 Cu1 O2 104.5(4) . . ?
O1 Cu1 N1 170.1(3) 3_656 . ?
O1 Cu1 N1 92.8(3) . . ?
O1 Cu1 O1 77.9(3) 3_656 . ?
O1 Cu1 N3 81.7(3) 3_656 3_656 ?
O1 Cu1 N3 150.6(3) . 3_656 ?
N3 Cu1 Cu1 115.0(2) 3_656 3_656 ?
N3 Cu1 O2 97.5(4) 3_656 . ?
O2 S1 C19 105.2(6) . . ?
O4 S1 O2 116.6(8) . . ?
O4 S1 C19 102.0(8) . . ?
O3 S1 O2 113.2(8) . . ?
O3 S1 O4 114.7(8) . . ?
O3 S1 C19 103.0(8) . . ?
S1 O2 Cu1 145.9(6) . . ?
C1 N1 Cu1 121.1(6) . . ?
C1 N1 C5 118.0(8) . . ?
C5 N1 Cu1 120.4(6) . . ?
Cu1 O1 Cu1 101.1(3) 3_656 . ?
C8 O1 Cu1 126.9(5) . . ?
C8 O1 Cu1 119.6(5) . 3_656 ?
C14 N3 Cu1 113.9(6) . 3_656 ?
C14 N3 C18 119.7(8) . . ?
C18 N3 Cu1 126.4(7) . 3_656 ?
F1 C19 S1 111.3(11) . . ?
F2 C19 S1 110.2(10) . . ?
F2 C19 F1 105.3(18) . . ?
F3 C19 S1 114.0(13) . . ?
F3 C19 F1 104.4(16) . . ?
F3 C19 F2 111.1(15) . . ?
N1 C1 C2 123.7(9) . . ?
C1 C2 C3 119.5(9) . . ?
C2 C3 C4 118.4(9) . . ?
C3 C4 C5 120.5(10) . . ?
N1 C5 C4 119.8(9) . . ?
N1 C5 C6 118.8(8) . . ?
C4 C5 C6 121.2(9) . . ?
C5 C6 C7 111.9(9) . . ?
C5 C6 C8 110.5(8) . . ?
C7 C6 C8 113.4(8) . . ?
O1 C8 C6 110.7(7) . . ?
O1 C8 C9 108.9(7) . . ?
O1 C8 C14 108.6(7) . . ?
C9 C8 C6 109.5(8) . . ?
C14 C8 C6 109.8(7) . . ?
C14 C8 C9 109.2(8) . . ?
C10 C9 C8 121.1(9) . . ?
N2 C9 C8 116.8(10) . . ?
N2 C9 C10 122.1(11) . . ?
C9 C10 C11 117.6(12) . . ?
C12 C11 C10 121.7(15) . . ?
C13 C12 C11 116.3(17) . . ?
N2 C13 C12 123.6(17) . . ?
C9 N2 C13 118.6(15) . . ?
N3 C14 C8 116.0(7) . . ?
N3 C14 C15 121.0(8) . . ?
C15 C14 C8 123.0(8) . . ?
C14 C15 C16 118.5(10) . . ?
C17 C16 C15 119.9(10) . . ?
C16 C17 C18 120.2(9) . . ?
N3 C18 C17 120.7(10) . . ?

loop_
_geom_bond_atom_site_label_1
_geom_bond_atom_site_label_2
_geom_bond_distance
_geom_bond_site_symmetry_2
_geom_bond_publ_flag
Cu1 Cu1 2.971(2) 3_656 ?
Cu1 O2 2.387(9) . ?
Cu1 N1 1.981(8) . ?
Cu1 O1 1.915(6) 3_656 ?
Cu1 O1 1.933(6) . ?
Cu1 N3 2.008(8) 3_656 ?
S1 O2 1.433(10) . ?
S1 O4 1.422(11) . ?
S1 O3 1.383(9) . ?
S1 C19 1.808(14) . ?
F1 C19 1.33(2) . ?
F2 C19 1.314(17) . ?
F3 C19 1.249(19) . ?
N1 C1 1.342(12) . ?
N1 C5 1.368(13) . ?
O1 C8 1.394(10) . ?
N3 C14 1.351(12) . ?
N3 C18 1.366(13) . ?
C1 C2 1.350(13) . ?
C2 C3 1.370(17) . ?
C3 C4 1.375(16) . ?
C4 C5 1.391(14) . ?
C5 C6 1.507(14) . ?
C6 C7 1.539(17) . ?
C6 C8 1.562(13) . ?
C8 C9 1.544(13) . ?
C8 C14 1.526(12) . ?
C9 C10 1.370(11) . ?
C9 N2 1.333(12) . ?
C10 C11 1.380(11) . ?
C11 C12 1.372(12) . ?
C12 C13 1.368(13) . ?
C13 N2 1.340(14) . ?
C14 C15 1.394(13) . ?
C15 C16 1.398(16) . ?
C16 C17 1.355(17) . ?
C17 C18 1.378(16) . ?

loop_
_twin_individual_id
_twin_individual_mass_fraction_refined
1 0.60(8)
2 0.40(8)
